data_4503559
loop_
_publ_author_name
'Berry, David J.'
'Seaton, Colin C.'
'Clegg, William'
'Harrington, Ross W.'
'Coles, Simon J.'
'Horton, Peter N.'
'Hursthouse, Michael B.'
'Storey, Richard'
'Jones, William'
'Fri\<s\<ci\'c, Tomislav'
'Blagden, Nicholas'

_publ_section_title
;
 Applying Hot-Stage Microscopy to Co-Crystal Screening: A Study of
 Nicotinamide with Seven Active Pharmaceutical Ingredients
;
_journal_issue 5
_journal_name_full 'Crystal Growth &amp; Design'
_journal_page_first 1697
_journal_paper_doi 10.1021/cg800035w
_journal_volume 8
_journal_year 2008
_chemical_absolute_configuration syn
_chemical_formula_moiety 'C13 H18 O2, C6 H6 N2 O'
_chemical_formula_sum 'C19 H24 N2 O3'
_chemical_formula_weight 328.40
_chemical_name_systematic
;
 ?
;
_space_group_IT_number 4
_symmetry_cell_setting monoclinic
_symmetry_space_group_name_Hall 'P 2yb'
_symmetry_space_group_name_H-M 'P 1 21 1'
_atom_sites_solution_hydrogens geom
_atom_sites_solution_primary direct
_atom_sites_solution_secondary difmap
_audit_creation_method SHELXL-97
_cell_angle_alpha 90.00
_cell_angle_beta 90.004(2)
_cell_angle_gamma 90.00
_cell_formula_units_Z 8
_cell_length_a 5.4110(6)
_cell_length_b 55.883(6)
_cell_length_c 11.9006(13)
_cell_measurement_reflns_used 9930
_cell_measurement_temperature 120(2)
_cell_measurement_theta_max 29.41
_cell_measurement_theta_min 3.33
_cell_volume 3598.5(7)
_computing_cell_refinement 'Bruker SAINT'
_computing_data_collection 'Bruker APEX2'
_computing_data_reduction 'Bruker SAINT'
_computing_molecular_graphics 'Bruker SHELXTL'
_computing_publication_material 'Bruker SHELXTL and local programs'
_computing_structure_refinement 'Bruker SHELXTL'
_computing_structure_solution 'Bruker SHELXTL'
_diffrn_ambient_temperature 120(2)
_diffrn_measured_fraction_theta_full 0.961
_diffrn_measured_fraction_theta_max 0.964
_diffrn_measurement_device_type 'Bruker APEX2 CCD diffractometer'
_diffrn_measurement_method 'thin-slice \w scans'
_diffrn_radiation_monochromator 'silicon 111'
_diffrn_radiation_source 'Daresbury SRS station 9.8'
_diffrn_radiation_type synchrotron
_diffrn_radiation_wavelength 0.6926
_diffrn_reflns_av_R_equivalents 0.0573
_diffrn_reflns_av_sigmaI/netI 0.0580
_diffrn_reflns_limit_h_max 6
_diffrn_reflns_limit_h_min -6
_diffrn_reflns_limit_k_max 69
_diffrn_reflns_limit_k_min -69
_diffrn_reflns_limit_l_max 14
_diffrn_reflns_limit_l_min -14
_diffrn_reflns_number 27400
_diffrn_reflns_theta_full 25.00
_diffrn_reflns_theta_max 25.65
_diffrn_reflns_theta_min 2.19
_diffrn_standards_decay_% 5
_diffrn_standards_number 0
_exptl_absorpt_coefficient_mu 0.082
_exptl_absorpt_correction_type none
_exptl_crystal_colour colourless
_exptl_crystal_density_diffrn 1.212
_exptl_crystal_density_method 'not measured'
_exptl_crystal_description rod
_exptl_crystal_F_000 1408
_exptl_crystal_size_max 0.15
_exptl_crystal_size_mid 0.05
_exptl_crystal_size_min 0.05
_refine_diff_density_max 0.248
_refine_diff_density_min -0.195
_refine_diff_density_rms 0.045
_refine_ls_abs_structure_details indeterminate
_refine_ls_extinction_coef 0.051(5)
_refine_ls_extinction_expression Fc^*^=kFc[1+0.001xFc^2^\l^3^/sin(2\q)]^-1/4^
_refine_ls_extinction_method SHELXL
_refine_ls_goodness_of_fit_ref 1.052
_refine_ls_hydrogen_treatment constr
_refine_ls_matrix_type full
_refine_ls_number_parameters 883
_refine_ls_number_reflns 7159
_refine_ls_number_restraints 1
_refine_ls_restrained_S_all 1.052
_refine_ls_R_factor_all 0.0582
_refine_ls_R_factor_gt 0.0507
_refine_ls_shift/su_max 0.003
_refine_ls_shift/su_mean 0.000
_refine_ls_structure_factor_coef Fsqd
_refine_ls_weighting_details 'calc w=1/[\s^2^(Fo^2^)+(0.0860P)^2^+0.3779P] where P=(Fo^2^+2Fc^2^)/3'
_refine_ls_weighting_scheme calc
_refine_ls_wR_factor_gt 0.1331
_refine_ls_wR_factor_ref 0.1380
_reflns_number_gt 6318
_reflns_number_total 7159
_reflns_threshold_expression I>2\s(I)
_cod_data_source_file cg800035w-file001.cif
_cod_data_source_block ssg0324_S-ibuprofen-nicotinamide
_cod_original_sg_symbol_H-M 'P 21'
_cod_database_code 4503559

loop_
_symmetry_equiv_pos_as_xyz
'x, y, z'
'-x, y+1/2, -z'

loop_
_atom_site_label
_atom_site_type_symbol
_atom_site_fract_x
_atom_site_fract_y
_atom_site_fract_z
_atom_site_U_iso_or_equiv
_atom_site_adp_type
_atom_site_occupancy
_atom_site_symmetry_multiplicity
_atom_site_calc_flag
_atom_site_refinement_flags
O1 O -0.3869(7) 0.56487(6) 0.2522(3) 0.0362(8) Uani 1 1 d .
O2 O -0.1281(7) 0.53880(6) 0.3305(3) 0.0354(8) Uani 1 1 d .
H2O H -0.0752 0.5510 0.3638 0.042 Uiso 1 1 calc R
O3 O 0.5255(6) 0.64382(6) 0.4606(3) 0.0268(8) Uani 1 1 d .
N1 N 0.0169(7) 0.57449(9) 0.4617(4) 0.0270(10) Uani 1 1 d .
N2 N 0.6283(7) 0.61457(7) 0.3407(3) 0.0263(8) Uani 1 1 d .
H2N1 H 0.7470 0.6231 0.3100 0.032 Uiso 1 1 calc R
H2N2 H 0.5989 0.6000 0.3164 0.032 Uiso 1 1 calc R
C1 C -0.3032(9) 0.54498(8) 0.2599(4) 0.0271(9) Uani 1 1 d .
C2 C -0.3931(12) 0.52513(9) 0.1846(4) 0.0407(12) Uani 1 1 d .
H2 H -0.5612 0.5298 0.1574 0.049 Uiso 1 1 calc R
C3 C -0.221(2) 0.52441(11) 0.0800(5) 0.080(3) Uani 1 1 d .
H3A H -0.0519 0.5208 0.1039 0.120 Uiso 1 1 calc R
H3B H -0.2243 0.5400 0.0423 0.120 Uiso 1 1 calc R
H3C H -0.2787 0.5120 0.0280 0.120 Uiso 1 1 calc R
C4 C -0.4198(10) 0.50104(9) 0.2426(4) 0.0303(10) Uani 1 1 d .
C5 C -0.2442(10) 0.48277(9) 0.2316(4) 0.0349(11) Uani 1 1 d .
H5 H -0.1001 0.4854 0.1876 0.042 Uiso 1 1 calc R
C6 C -0.2789(9) 0.46113(9) 0.2839(4) 0.0315(10) Uani 1 1 d .
H6 H -0.1592 0.4489 0.2746 0.038 Uiso 1 1 calc R
C7 C -0.4868(10) 0.45680(10) 0.3505(4) 0.0296(12) Uani 1 1 d .
C8 C -0.6561(10) 0.47511(9) 0.3629(4) 0.0347(11) Uani 1 1 d .
H8 H -0.7976 0.4728 0.4089 0.042 Uiso 1 1 calc R
C9 C -0.6222(11) 0.49691(9) 0.3092(5) 0.0375(11) Uani 1 1 d .
H9 H -0.7416 0.5092 0.3187 0.045 Uiso 1 1 calc R
C10 C -0.5247(11) 0.43292(11) 0.4073(5) 0.0371(13) Uani 1 1 d .
H10A H -0.4116 0.4211 0.3725 0.045 Uiso 1 1 calc R
H10B H -0.6959 0.4275 0.3926 0.045 Uiso 1 1 calc R
C11 C -0.4815(11) 0.43284(12) 0.5342(5) 0.0351(13) Uani 1 1 d .
H11 H -0.5977 0.4446 0.5690 0.042 Uiso 1 1 calc R
C12 C -0.2163(13) 0.44066(14) 0.5623(5) 0.0612(19) Uani 1 1 d .
H12A H -0.1859 0.4566 0.5311 0.092 Uiso 1 1 calc R
H12B H -0.0990 0.4292 0.5296 0.092 Uiso 1 1 calc R
H12C H -0.1948 0.4411 0.6440 0.092 Uiso 1 1 calc R
C13 C -0.5350(13) 0.40851(12) 0.5837(6) 0.0464(16) Uani 1 1 d .
H13A H -0.4150 0.3969 0.5549 0.070 Uiso 1 1 calc R
H13B H -0.7023 0.4035 0.5625 0.070 Uiso 1 1 calc R
H13C H -0.5225 0.4093 0.6658 0.070 Uiso 1 1 calc R
C14 C 0.2029(8) 0.58744(8) 0.4216(4) 0.0244(9) Uani 1 1 d .
H14 H 0.2883 0.5817 0.3574 0.029 Uiso 1 1 calc R
C15 C 0.2789(8) 0.60888(8) 0.4684(3) 0.0231(9) Uani 1 1 d .
C16 C 0.1584(8) 0.61711(8) 0.5632(4) 0.0256(9) Uani 1 1 d .
H16 H 0.2074 0.6317 0.5976 0.031 Uiso 1 1 calc R
C17 C -0.0354(9) 0.60380(10) 0.6075(4) 0.0294(11) Uani 1 1 d .
H17 H -0.1200 0.6091 0.6730 0.035 Uiso 1 1 calc R
C18 C -0.1033(9) 0.58256(8) 0.5541(4) 0.0271(9) Uani 1 1 d .
H18 H -0.2373 0.5735 0.5833 0.032 Uiso 1 1 calc R
C19 C 0.4934(8) 0.62369(9) 0.4235(4) 0.0196(10) Uani 1 1 d .
O4 O 1.4556(7) 0.56164(7) 0.7430(3) 0.0349(9) Uani 1 1 d .
O5 O 1.1532(7) 0.53960(6) 0.8185(3) 0.0389(8) Uani 1 1 d .
H5O H 1.1176 0.5524 0.8514 0.047 Uiso 1 1 calc R
O6 O 0.5445(6) 0.64311(6) 0.9610(3) 0.0273(8) Uani 1 1 d .
N3 N 1.0640(8) 0.57478(8) 0.9589(4) 0.0281(9) Uani 1 1 d .
N4 N 0.4472(8) 0.61383(7) 0.8396(3) 0.0272(8) Uani 1 1 d .
H4N1 H 0.3257 0.6221 0.8096 0.033 Uiso 1 1 calc R
H4N2 H 0.4802 0.5994 0.8146 0.033 Uiso 1 1 calc R
C21 C 1.3336(9) 0.54360(8) 0.7442(4) 0.0285(10) Uani 1 1 d .
C22 C 1.3550(9) 0.52290(8) 0.6625(4) 0.0281(9) Uani 1 1 d .
H22 H 1.1934 0.5214 0.6224 0.034 Uiso 1 1 calc R
C23 C 1.5543(11) 0.52733(9) 0.5744(4) 0.0370(11) Uani 1 1 d .
H23A H 1.5645 0.5135 0.5239 0.055 Uiso 1 1 calc R
H23B H 1.7139 0.5297 0.6117 0.055 Uiso 1 1 calc R
H23C H 1.5125 0.5417 0.5309 0.055 Uiso 1 1 calc R
C24 C 1.3981(8) 0.49973(8) 0.7276(4) 0.0249(9) Uani 1 1 d .
C25 C 1.6063(9) 0.49661(8) 0.7933(4) 0.0290(10) Uani 1 1 d .
H25 H 1.7245 0.5091 0.7992 0.035 Uiso 1 1 calc R
C26 C 1.6432(9) 0.47528(8) 0.8507(4) 0.0318(10) Uani 1 1 d .
H26 H 1.7858 0.4736 0.8966 0.038 Uiso 1 1 calc R
C27 C 1.4776(10) 0.45634(10) 0.8428(5) 0.0284(11) Uani 1 1 d .
C28 C 1.2659(9) 0.45990(8) 0.7774(4) 0.0310(10) Uani 1 1 d .
H28 H 1.1459 0.4475 0.7726 0.037 Uiso 1 1 calc R
C29 C 1.2277(9) 0.48106(8) 0.7195(4) 0.0301(10) Uani 1 1 d .
H29 H 1.0847 0.4829 0.6740 0.036 Uiso 1 1 calc R
C30 C 1.5171(11) 0.43326(11) 0.9044(5) 0.0343(12) Uani 1 1 d .
H30A H 1.6875 0.4277 0.8896 0.041 Uiso 1 1 calc R
H30B H 1.4023 0.4211 0.8735 0.041 Uiso 1 1 calc R
C31 C 1.4787(10) 0.43473(12) 1.0313(5) 0.0347(13) Uani 1 1 d .
H31 H 1.5990 0.4467 1.0618 0.042 Uiso 1 1 calc R
C32 C 1.2198(12) 0.44318(15) 1.0617(5) 0.0610(19) Uani 1 1 d .
H32A H 1.2040 0.4442 1.1436 0.091 Uiso 1 1 calc R
H32B H 1.0980 0.4318 1.0322 0.091 Uiso 1 1 calc R
H32C H 1.1906 0.4590 1.0288 0.091 Uiso 1 1 calc R
C33 C 1.5343(14) 0.41076(12) 1.0853(5) 0.0492(16) Uani 1 1 d .
H33A H 1.7045 0.4061 1.0680 0.074 Uiso 1 1 calc R
H33B H 1.4201 0.3987 1.0560 0.074 Uiso 1 1 calc R
H33C H 1.5140 0.4120 1.1669 0.074 Uiso 1 1 calc R
C34 C 0.8736(9) 0.58731(8) 0.9195(4) 0.0262(9) Uani 1 1 d .
H34 H 0.7889 0.5815 0.8551 0.031 Uiso 1 1 calc R
C35 C 0.7933(8) 0.60850(8) 0.9684(3) 0.0235(9) Uani 1 1 d .
C36 C 0.9136(9) 0.61668(8) 1.0630(4) 0.0257(9) Uani 1 1 d .
H36 H 0.8609 0.6310 1.0989 0.031 Uiso 1 1 calc R
C37 C 1.1139(9) 0.60375(9) 1.1056(4) 0.0296(10) Uani 1 1 d .
H37 H 1.2001 0.6091 1.1704 0.035 Uiso 1 1 calc R
C38 C 1.1841(9) 0.58283(8) 1.0509(4) 0.0283(9) Uani 1 1 d .
H38 H 1.3204 0.5740 1.0790 0.034 Uiso 1 1 calc R
C39 C 0.5817(8) 0.62321(8) 0.9231(3) 0.0211(9) Uani 1 1 d .
O7 O 0.1160(8) 0.72299(6) 0.9958(3) 0.0385(8) Uani 1 1 d .
O8 O 0.3739(7) 0.74921(6) 0.9176(3) 0.0352(8) Uani 1 1 d .
H8O H 0.4131 0.7373 0.8783 0.042 Uiso 1 1 calc R
O9 O 1.0233(6) 0.64415(6) 0.7851(3) 0.0239(8) Uani 1 1 d .
N5 N 0.5158(8) 0.71366(8) 0.7847(4) 0.0270(10) Uani 1 1 d .
N6 N 1.1296(7) 0.67337(7) 0.9072(3) 0.0264(8) Uani 1 1 d .
H6N1 H 1.2518 0.6648 0.9351 0.032 Uiso 1 1 calc R
H6N2 H 1.0999 0.6878 0.9334 0.032 Uiso 1 1 calc R
C41 C 0.1975(9) 0.74309(8) 0.9883(4) 0.0266(9) Uani 1 1 d .
C42 C 0.1090(13) 0.76303(9) 1.0651(4) 0.0409(13) Uani 1 1 d .
H42 H -0.0598 0.7584 1.0915 0.049 Uiso 1 1 calc R
C43 C 0.274(2) 0.76329(12) 1.1681(5) 0.084(3) Uani 1 1 d .
H43A H 0.2259 0.7765 1.2174 0.126 Uiso 1 1 calc R
H43B H 0.4467 0.7654 1.1448 0.126 Uiso 1 1 calc R
H43C H 0.2572 0.7481 1.2086 0.126 Uiso 1 1 calc R
C44 C 0.0828(10) 0.78679(8) 1.0069(4) 0.0294(10) Uani 1 1 d .
C45 C -0.1221(11) 0.79122(9) 0.9396(4) 0.0349(11) Uani 1 1 d .
H45 H -0.2422 0.7790 0.9299 0.042 Uiso 1 1 calc R
C46 C -0.1557(9) 0.81294(9) 0.8863(4) 0.0326(10) Uani 1 1 d .
H46 H -0.2970 0.8154 0.8404 0.039 Uiso 1 1 calc R
C47 C 0.0191(9) 0.83140(11) 0.9001(4) 0.0288(12) Uani 1 1 d .
C48 C 0.2239(10) 0.82691(9) 0.9652(4) 0.0345(11) Uani 1 1 d .
H48 H 0.3448 0.8391 0.9740 0.041 Uiso 1 1 calc R
C49 C 0.2588(10) 0.80517(8) 1.0182(4) 0.0326(10) Uani 1 1 d .
H49 H 0.4023 0.8026 1.0626 0.039 Uiso 1 1 calc R
C50 C -0.0200(12) 0.85536(11) 0.8448(5) 0.0366(13) Uani 1 1 d .
H50A H 0.0948 0.8671 0.8789 0.044 Uiso 1 1 calc R
H50B H -0.1906 0.8608 0.8607 0.044 Uiso 1 1 calc R
C51 C 0.0193(10) 0.85530(12) 0.7182(5) 0.0326(12) Uani 1 1 d .
H51 H -0.0986 0.8435 0.6848 0.039 Uiso 1 1 calc R
C52 C 0.2762(12) 0.84772(13) 0.6868(5) 0.0581(18) Uani 1 1 d .
H52A H 0.3078 0.8316 0.7158 0.087 Uiso 1 1 calc R
H52B H 0.3958 0.8589 0.7192 0.087 Uiso 1 1 calc R
H52C H 0.2927 0.8477 0.6048 0.087 Uiso 1 1 calc R
C53 C -0.0410(15) 0.88001(13) 0.6689(6) 0.0538(18) Uani 1 1 d .
H53A H -0.0275 0.8794 0.5868 0.081 Uiso 1 1 calc R
H53B H 0.0757 0.8919 0.6984 0.081 Uiso 1 1 calc R
H53C H -0.2097 0.8846 0.6899 0.081 Uiso 1 1 calc R
C54 C 0.7037(8) 0.70053(8) 0.8271(4) 0.0258(9) Uani 1 1 d .
H54 H 0.7853 0.7062 0.8926 0.031 Uiso 1 1 calc R
C55 C 0.7837(8) 0.67916(7) 0.7799(3) 0.0215(8) Uani 1 1 d .
C56 C 0.6568(9) 0.67075(8) 0.6857(4) 0.0264(9) Uani 1 1 d .
H56 H 0.7016 0.6560 0.6519 0.032 Uiso 1 1 calc R
C57 C 0.4657(10) 0.68420(10) 0.6426(4) 0.0305(11) Uani 1 1 d .
H57 H 0.3780 0.6788 0.5783 0.037 Uiso 1 1 calc R
C58 C 0.4033(9) 0.70525(8) 0.6928(4) 0.0298(10) Uani 1 1 d .
H58 H 0.2733 0.7144 0.6608 0.036 Uiso 1 1 calc R
C59 C 0.9894(8) 0.66440(9) 0.8251(4) 0.0251(11) Uani 1 1 d .
O10 O 0.9576(6) 0.72640(7) 0.5073(3) 0.0339(8) Uani 1 1 d .
O11 O 0.6593(8) 0.74832(6) 0.4297(3) 0.0411(9) Uani 1 1 d .
H11O H 0.6566 0.7371 0.3830 0.049 Uiso 1 1 calc R
O12 O 0.0450(6) 0.64489(6) 0.2849(3) 0.0245(7) Uani 1 1 d .
N7 N 0.5675(8) 0.71317(8) 0.2886(3) 0.0264(9) Uani 1 1 d .
N8 N -0.0539(8) 0.67395(7) 0.4090(3) 0.0269(8) Uani 1 1 d .
H8N1 H -0.1777 0.6656 0.4364 0.032 Uiso 1 1 calc R
H8N2 H -0.0211 0.6882 0.4363 0.032 Uiso 1 1 calc R
C61 C 0.8336(9) 0.74437(8) 0.5043(4) 0.0278(10) Uani 1 1 d .
C62 C 0.8581(9) 0.76510(8) 0.5859(4) 0.0283(10) Uani 1 1 d .
H62 H 0.6963 0.7667 0.6259 0.034 Uiso 1 1 calc R
C63 C 1.0537(11) 0.76046(9) 0.6744(4) 0.0341(11) Uani 1 1 d .
H63A H 1.0579 0.7739 0.7275 0.051 Uiso 1 1 calc R
H63B H 1.2154 0.7589 0.6381 0.051 Uiso 1 1 calc R
H63C H 1.0143 0.7457 0.7148 0.051 Uiso 1 1 calc R
C64 C 0.9017(9) 0.78826(8) 0.5216(4) 0.0275(9) Uani 1 1 d .
C65 C 1.1100(9) 0.79112(9) 0.4549(4) 0.0300(10) Uani 1 1 d .
H65 H 1.2248 0.7783 0.4477 0.036 Uiso 1 1 calc R
C66 C 1.1516(9) 0.81242(8) 0.3986(4) 0.0317(10) Uani 1 1 d .
H66 H 1.2957 0.8141 0.3537 0.038 Uiso 1 1 calc R
C67 C 0.9883(10) 0.83136(11) 0.4064(4) 0.0296(12) Uani 1 1 d .
C68 C 0.7775(9) 0.82820(9) 0.4718(4) 0.0322(10) Uani 1 1 d .
H68 H 0.6600 0.8408 0.4767 0.039 Uiso 1 1 calc R
C69 C 0.7351(10) 0.80703(8) 0.5299(4) 0.0300(10) Uani 1 1 d .
H69 H 0.5918 0.8054 0.5754 0.036 Uiso 1 1 calc R
C70 C 1.0335(11) 0.85466(11) 0.3451(4) 0.0329(12) Uani 1 1 d .
H70A H 1.2051 0.8599 0.3601 0.039 Uiso 1 1 calc R
H70B H 0.9213 0.8670 0.3762 0.039 Uiso 1 1 calc R
C71 C 0.9953(11) 0.85337(12) 0.2176(5) 0.0370(14) Uani 1 1 d .
H71 H 1.1137 0.8414 0.1863 0.044 Uiso 1 1 calc R
C72 C 0.7336(13) 0.84528(15) 0.1891(5) 0.065(2) Uani 1 1 d .
H72A H 0.6144 0.8566 0.2209 0.097 Uiso 1 1 calc R
H72B H 0.7044 0.8293 0.2209 0.097 Uiso 1 1 calc R
H72C H 0.7136 0.8447 0.1073 0.097 Uiso 1 1 calc R
C73 C 1.0524(14) 0.87761(12) 0.1651(5) 0.0466(15) Uani 1 1 d .
H73A H 0.9468 0.8899 0.1992 0.070 Uiso 1 1 calc R
H73B H 1.0208 0.8769 0.0841 0.070 Uiso 1 1 calc R
H73C H 1.2263 0.8816 0.1782 0.070 Uiso 1 1 calc R
C74 C 0.3752(8) 0.70055(8) 0.3300(4) 0.0254(9) Uani 1 1 d .
H74 H 0.2933 0.7062 0.3954 0.031 Uiso 1 1 calc R
C75 C 0.2933(8) 0.67958(8) 0.2804(3) 0.0211(8) Uani 1 1 d .
C76 C 0.4200(9) 0.67127(8) 0.1857(4) 0.0247(9) Uani 1 1 d .
H76 H 0.3722 0.6567 0.1508 0.030 Uiso 1 1 calc R
C77 C 0.6134(10) 0.68426(9) 0.1437(4) 0.0314(10) Uani 1 1 d .
H77 H 0.6986 0.6790 0.0784 0.038 Uiso 1 1 calc R
C78 C 0.6827(9) 0.70502(8) 0.1973(4) 0.0310(10) Uani 1 1 d .
H78 H 0.8180 0.7139 0.1681 0.037 Uiso 1 1 calc R
C79 C 0.0849(8) 0.66495(8) 0.3257(4) 0.0241(9) Uani 1 1 d .

loop_
_atom_site_aniso_label
_atom_site_aniso_U_11
_atom_site_aniso_U_22
_atom_site_aniso_U_33
_atom_site_aniso_U_23
_atom_site_aniso_U_13
_atom_site_aniso_U_12
O1 0.040(2) 0.0330(19) 0.0360(18) -0.0061(14) -0.0029(16) 0.0029(16)
O2 0.041(2) 0.0314(18) 0.0339(17) -0.0068(14) -0.0098(16) -0.0021(16)
O3 0.0166(16) 0.025(2) 0.039(2) -0.0068(16) 0.0038(13) -0.0024(13)
N1 0.0196(19) 0.034(3) 0.028(2) -0.0030(18) 0.0014(15) -0.0028(16)
N2 0.024(2) 0.0288(19) 0.0259(18) -0.0047(14) 0.0103(16) -0.0038(16)
C1 0.030(2) 0.027(2) 0.025(2) -0.0030(17) 0.0084(18) -0.0046(18)
C2 0.052(3) 0.036(3) 0.034(3) 0.002(2) -0.011(2) -0.008(2)
C3 0.169(10) 0.041(3) 0.030(3) -0.010(3) 0.028(4) -0.030(5)
C4 0.036(3) 0.032(2) 0.023(2) -0.0044(19) -0.008(2) -0.006(2)
C5 0.033(2) 0.045(3) 0.026(2) -0.003(2) 0.0021(19) -0.002(2)
C6 0.026(2) 0.035(2) 0.034(2) -0.005(2) 0.0026(19) 0.000(2)
C7 0.035(3) 0.028(3) 0.026(3) -0.001(2) -0.0057(19) -0.003(2)
C8 0.027(2) 0.045(3) 0.032(2) 0.001(2) 0.0008(19) 0.001(2)
C9 0.039(3) 0.030(3) 0.043(3) -0.004(2) 0.000(2) 0.003(2)
C10 0.034(3) 0.035(3) 0.042(3) 0.004(3) -0.006(2) -0.003(2)
C11 0.036(3) 0.040(3) 0.030(3) -0.002(2) 0.000(2) -0.004(2)
C12 0.047(4) 0.100(5) 0.037(3) 0.007(3) -0.011(3) -0.020(4)
C13 0.060(4) 0.039(4) 0.041(3) 0.005(3) -0.012(3) 0.002(3)
C14 0.023(2) 0.028(2) 0.021(2) -0.0028(17) -0.0021(17) -0.0024(18)
C15 0.020(2) 0.028(2) 0.021(2) 0.0027(16) -0.0009(16) 0.0002(17)
C16 0.023(2) 0.032(2) 0.022(2) -0.0020(17) 0.0008(17) -0.0014(18)
C17 0.031(3) 0.032(3) 0.025(2) -0.003(2) 0.0065(19) -0.002(2)
C18 0.023(2) 0.032(2) 0.027(2) 0.0021(18) 0.0001(18) -0.0034(19)
C19 0.017(2) 0.028(3) 0.013(2) 0.0001(18) -0.0018(14) 0.0000(16)
O4 0.038(2) 0.033(2) 0.034(2) -0.0067(15) 0.0062(15) -0.0026(15)
O5 0.0383(19) 0.0329(18) 0.0456(19) -0.0119(15) 0.0138(17) -0.0034(16)
O6 0.0236(17) 0.025(2) 0.0336(19) -0.0043(15) 0.0015(13) 0.0007(13)
N3 0.027(2) 0.029(2) 0.028(2) -0.0012(17) 0.0048(17) 0.0009(17)
N4 0.028(2) 0.029(2) 0.025(2) -0.0045(16) -0.0057(16) 0.0017(16)
C21 0.028(2) 0.025(2) 0.032(2) -0.0008(18) -0.0053(19) 0.0018(18)
C22 0.028(2) 0.028(2) 0.029(2) -0.0046(18) -0.0027(19) -0.0010(18)
C23 0.045(3) 0.031(3) 0.035(3) -0.001(2) 0.011(2) -0.006(2)
C24 0.017(2) 0.031(2) 0.026(2) -0.0056(18) 0.0040(17) -0.0009(18)
C25 0.022(2) 0.029(2) 0.035(3) -0.003(2) 0.0015(19) -0.0032(18)
C26 0.026(2) 0.041(3) 0.028(2) -0.0055(19) 0.0030(19) 0.000(2)
C27 0.031(3) 0.024(3) 0.030(3) -0.005(2) 0.0080(19) -0.0010(18)
C28 0.030(2) 0.030(2) 0.033(2) -0.0038(19) 0.004(2) -0.0074(19)
C29 0.024(2) 0.035(2) 0.032(2) -0.0064(19) -0.0040(18) -0.0042(19)
C30 0.038(3) 0.030(3) 0.034(3) -0.001(2) 0.006(2) -0.002(2)
C31 0.029(3) 0.042(4) 0.034(3) -0.003(3) 0.003(2) -0.001(2)
C32 0.036(3) 0.116(6) 0.030(3) 0.006(3) 0.011(2) 0.014(4)
C33 0.071(4) 0.045(4) 0.032(3) 0.009(3) 0.000(3) -0.003(3)
C34 0.029(2) 0.026(2) 0.024(2) -0.0020(17) -0.0025(18) 0.0010(19)
C35 0.021(2) 0.028(2) 0.022(2) 0.0033(16) 0.0018(17) -0.0024(17)
C36 0.026(2) 0.032(2) 0.019(2) -0.0016(18) -0.0020(18) 0.001(2)
C37 0.024(2) 0.036(3) 0.029(2) -0.0010(19) -0.0062(19) 0.002(2)
C38 0.026(2) 0.035(2) 0.024(2) 0.0023(18) 0.0031(18) -0.0006(19)
C39 0.020(2) 0.029(2) 0.0139(18) -0.0025(16) 0.0019(16) -0.0034(18)
O7 0.042(2) 0.035(2) 0.0385(19) -0.0063(15) 0.0023(16) -0.0051(17)
O8 0.042(2) 0.0295(17) 0.0341(18) -0.0082(14) 0.0099(16) -0.0002(16)
O9 0.0251(17) 0.028(2) 0.0187(16) -0.0038(14) -0.0018(12) 0.0022(13)
N5 0.030(2) 0.025(2) 0.026(2) -0.0031(17) 0.0015(16) 0.0018(16)
N6 0.0233(19) 0.0294(19) 0.0264(19) -0.0034(15) -0.0007(16) 0.0023(16)
C41 0.028(2) 0.033(2) 0.0188(19) -0.0005(17) 0.0008(17) 0.0070(19)
C42 0.062(4) 0.032(3) 0.029(2) 0.004(2) 0.012(2) 0.013(3)
C43 0.177(10) 0.044(4) 0.030(3) -0.002(3) -0.023(4) 0.035(5)
C44 0.036(3) 0.029(2) 0.023(2) -0.0016(18) 0.006(2) 0.003(2)
C45 0.036(3) 0.034(2) 0.034(3) -0.003(2) 0.009(2) -0.004(2)
C46 0.023(2) 0.039(3) 0.036(2) 0.003(2) 0.0033(19) 0.000(2)
C47 0.028(2) 0.038(3) 0.021(2) -0.003(2) 0.0085(18) 0.002(2)
C48 0.032(3) 0.034(2) 0.038(3) -0.004(2) 0.005(2) -0.004(2)
C49 0.030(2) 0.040(3) 0.028(2) -0.0022(19) 0.0016(19) 0.004(2)
C50 0.054(4) 0.029(3) 0.027(3) 0.000(2) 0.007(2) 0.004(2)
C51 0.032(3) 0.039(3) 0.027(3) 0.000(2) 0.000(2) 0.001(2)
C52 0.044(3) 0.093(5) 0.037(3) 0.014(3) 0.015(3) 0.021(3)
C53 0.074(5) 0.049(4) 0.039(3) 0.015(3) 0.002(3) -0.003(3)
C54 0.023(2) 0.027(2) 0.026(2) -0.0013(17) -0.0021(18) -0.0005(18)
C55 0.021(2) 0.025(2) 0.0187(19) -0.0001(15) 0.0040(16) -0.0026(16)
C56 0.028(2) 0.029(2) 0.022(2) -0.0038(17) -0.0012(18) 0.0013(19)
C57 0.033(3) 0.037(3) 0.021(2) -0.002(2) -0.0036(19) 0.002(2)
C58 0.022(2) 0.035(2) 0.032(2) 0.0048(19) -0.0088(19) 0.003(2)
C59 0.020(2) 0.024(3) 0.032(3) 0.004(2) -0.0008(17) 0.0006(17)
O10 0.0275(18) 0.035(2) 0.039(2) -0.0056(16) -0.0008(14) 0.0033(15)
O11 0.041(2) 0.0327(18) 0.049(2) -0.0135(16) -0.0189(18) 0.0055(17)
O12 0.0260(17) 0.030(2) 0.0173(15) -0.0029(14) 0.0031(12) -0.0040(14)
N7 0.024(2) 0.027(2) 0.028(2) -0.0021(17) 0.0030(16) -0.0035(16)
N8 0.027(2) 0.029(2) 0.025(2) -0.0010(16) -0.0003(16) -0.0029(16)
C61 0.027(2) 0.026(2) 0.030(2) -0.0009(18) 0.0072(18) -0.0010(18)
C62 0.024(2) 0.034(2) 0.026(2) -0.0077(18) -0.0001(18) 0.0000(18)
C63 0.038(3) 0.037(3) 0.027(2) -0.004(2) 0.002(2) 0.007(2)
C64 0.028(2) 0.029(2) 0.026(2) -0.0060(18) -0.0069(19) -0.002(2)
C65 0.022(2) 0.036(2) 0.031(2) -0.008(2) -0.0003(19) 0.0063(19)
C66 0.024(2) 0.037(3) 0.035(2) -0.004(2) -0.0001(19) 0.002(2)
C67 0.030(3) 0.037(3) 0.021(3) -0.005(2) -0.0052(18) 0.001(2)
C68 0.030(2) 0.034(2) 0.033(2) -0.0057(19) -0.006(2) 0.006(2)
C69 0.031(2) 0.031(2) 0.028(2) -0.0065(18) -0.0009(19) -0.001(2)
C70 0.040(3) 0.034(3) 0.024(2) -0.005(2) 0.002(2) 0.000(2)
C71 0.048(3) 0.039(4) 0.024(3) 0.001(2) 0.006(2) 0.000(2)
C72 0.044(3) 0.111(6) 0.039(3) 0.006(3) -0.010(3) -0.023(4)
C73 0.053(4) 0.050(4) 0.036(3) 0.006(3) 0.007(3) 0.006(3)
C74 0.023(2) 0.031(2) 0.022(2) -0.0001(17) 0.0031(18) -0.0006(19)
C75 0.0178(19) 0.028(2) 0.0171(18) 0.0024(16) 0.0015(15) 0.0000(16)
C76 0.024(2) 0.033(2) 0.017(2) -0.0043(18) -0.0040(17) -0.001(2)
C77 0.039(3) 0.037(3) 0.018(2) -0.0007(19) 0.003(2) -0.001(2)
C78 0.028(2) 0.035(2) 0.029(2) 0.0043(19) 0.0003(19) -0.003(2)
C79 0.016(2) 0.027(2) 0.029(2) 0.0031(18) 0.0034(18) 0.0010(18)

loop_
_atom_type_symbol
_atom_type_description
_atom_type_scat_dispersion_real
_atom_type_scat_dispersion_imag
_atom_type_scat_source
C C 0.0033 0.0000 'International Tables Vol C Tables 4.2.6.8 and 6.1.1.4'
H H 0.0000 0.0000 'International Tables Vol C Tables 4.2.6.8 and 6.1.1.4'
N N 0.0061 0.0000 'International Tables Vol C Tables 4.2.6.8 and 6.1.1.4'
O O 0.0106 0.0000 'International Tables Vol C Tables 4.2.6.8 and 6.1.1.4'

loop_
_geom_angle_atom_site_label_1
_geom_angle_atom_site_label_2
_geom_angle_atom_site_label_3
_geom_angle
C14 N1 C18 118.3(4)
O1 C1 O2 124.3(4)
O1 C1 C2 120.8(5)
O2 C1 C2 114.8(4)
C1 C2 C3 107.6(5)
C1 C2 C4 114.3(4)
C3 C2 C4 113.4(5)
C2 C4 C5 122.6(5)
C2 C4 C9 119.2(5)
C5 C4 C9 118.2(4)
C4 C5 C6 120.4(5)
C5 C6 C7 121.4(5)
C6 C7 C8 117.8(5)
C6 C7 C10 121.1(5)
C8 C7 C10 121.1(5)
C7 C8 C9 120.9(5)
C4 C9 C8 121.3(5)
C7 C10 C11 115.1(5)
C10 C11 C12 110.9(5)
C10 C11 C13 111.0(5)
C12 C11 C13 110.5(6)
N1 C14 C15 123.6(4)
C14 C15 C16 118.4(4)
C14 C15 C19 123.8(4)
C16 C15 C19 117.7(4)
C15 C16 C17 119.2(4)
C16 C17 C18 118.7(5)
N1 C18 C17 121.8(4)
O3 C19 N2 123.0(4)
O3 C19 C15 118.8(4)
N2 C19 C15 118.1(4)
C34 N3 C38 118.9(4)
O4 C21 O5 123.2(4)
O4 C21 C22 126.1(4)
O5 C21 C22 110.7(4)
C21 C22 C23 111.8(4)
C21 C22 C24 109.5(4)
C23 C22 C24 112.2(4)
C22 C24 C25 121.2(4)
C22 C24 C29 119.9(4)
C25 C24 C29 118.9(4)
C24 C25 C26 120.2(4)
C25 C26 C27 121.9(5)
C26 C27 C28 117.2(5)
C26 C27 C30 122.1(5)
C28 C27 C30 120.7(5)
C27 C28 C29 121.4(5)
C24 C29 C28 120.4(4)
C27 C30 C31 114.7(5)
C30 C31 C32 112.1(5)
C30 C31 C33 110.2(5)
C32 C31 C33 110.9(6)
N3 C34 C35 122.9(4)
C34 C35 C36 118.5(4)
C34 C35 C39 123.5(4)
C36 C35 C39 118.0(4)
C35 C36 C37 119.4(4)
C36 C37 C38 118.5(4)
N3 C38 C37 121.9(5)
O6 C39 N4 122.9(4)
O6 C39 C35 119.4(4)
N4 C39 C35 117.7(4)
C54 N5 C58 117.2(4)
O7 C41 O8 123.5(4)
O7 C41 C42 121.4(4)
O8 C41 C42 115.0(4)
C41 C42 C43 107.9(5)
C41 C42 C44 113.6(4)
C43 C42 C44 114.8(5)
C42 C44 C45 119.8(5)
C42 C44 C49 122.4(5)
C45 C44 C49 117.7(4)
C44 C45 C46 121.7(5)
C45 C46 C47 120.1(5)
C46 C47 C48 118.2(5)
C46 C47 C50 120.4(5)
C48 C47 C50 121.4(5)
C47 C48 C49 121.8(5)
C44 C49 C48 120.4(5)
C47 C50 C51 114.2(5)
C50 C51 C52 112.2(5)
C50 C51 C53 110.3(5)
C52 C51 C53 110.8(6)
N5 C54 C55 123.4(4)
C54 C55 C56 117.4(4)
C54 C55 C59 124.4(4)
C56 C55 C59 118.2(4)
C55 C56 C57 119.0(4)
C56 C57 C58 119.6(5)
N5 C58 C57 123.3(5)
O9 C59 N6 122.6(4)
O9 C59 C55 118.5(4)
N6 C59 C55 118.8(4)
C74 N7 C78 118.7(4)
O10 C61 O11 124.0(4)
O10 C61 C62 124.5(5)
O11 C61 C62 111.5(4)
C61 C62 C63 112.0(4)
C61 C62 C64 109.9(4)
C63 C62 C64 112.7(4)
C62 C64 C65 120.8(4)
C62 C64 C69 120.5(4)
C65 C64 C69 118.8(4)
C64 C65 C66 120.5(4)
C65 C66 C67 121.5(5)
C66 C67 C68 117.7(5)
C66 C67 C70 121.5(5)
C68 C67 C70 120.8(5)
C67 C68 C69 121.4(5)
C64 C69 C68 120.1(5)
C67 C70 C71 114.6(5)
C70 C71 C72 111.0(5)
C70 C71 C73 109.7(5)
C72 C71 C73 111.2(6)
N7 C74 C75 122.2(4)
C74 C75 C76 117.9(4)
C74 C75 C79 123.4(4)
C76 C75 C79 118.7(4)
C75 C76 C77 119.6(4)
C76 C77 C78 119.1(4)
N7 C78 C77 122.6(5)
O12 C79 N8 122.0(4)
O12 C79 C75 119.0(4)
N8 C79 C75 119.0(4)

loop_
_geom_bond_atom_site_label_1
_geom_bond_atom_site_label_2
_geom_bond_distance
O1 C1 1.203(6)
O2 C1 1.312(6)
O3 C19 1.221(6)
N1 C14 1.328(6)
N1 C18 1.355(6)
N2 C19 1.328(6)
C1 C2 1.508(7)
C2 C3 1.554(9)
C2 C4 1.520(7)
C4 C5 1.401(7)
C4 C9 1.372(8)
C5 C6 1.373(7)
C6 C7 1.398(7)
C7 C8 1.381(8)
C7 C10 1.510(8)
C8 C9 1.388(7)
C10 C11 1.529(8)
C11 C12 1.537(9)
C11 C13 1.510(9)
C14 C15 1.384(6)
C15 C16 1.382(6)
C15 C19 1.523(6)
C16 C17 1.390(7)
C17 C18 1.396(7)
O4 C21 1.205(6)
O5 C21 1.336(6)
O6 C39 1.217(6)
N3 C34 1.331(7)
N3 C38 1.350(6)
N4 C39 1.339(6)
C21 C22 1.515(6)
C22 C23 1.525(7)
C22 C24 1.526(6)
C24 C25 1.382(7)
C24 C29 1.395(6)
C25 C26 1.388(7)
C26 C27 1.390(7)
C27 C28 1.399(7)
C27 C30 1.498(8)
C28 C29 1.384(7)
C30 C31 1.528(8)
C31 C32 1.522(8)
C31 C33 1.516(9)
C34 C35 1.390(6)
C35 C36 1.378(6)
C35 C39 1.509(6)
C36 C37 1.398(7)
C37 C38 1.391(7)
O7 C41 1.210(6)
O8 C41 1.317(6)
O9 C59 1.241(6)
N5 C54 1.352(6)
N5 C58 1.337(6)
N6 C59 1.335(6)
C41 C42 1.518(6)
C42 C43 1.518(10)
C42 C44 1.504(7)
C44 C45 1.390(8)
C44 C49 1.407(7)
C45 C46 1.381(7)
C46 C47 1.409(8)
C47 C48 1.375(8)
C47 C50 1.507(8)
C48 C49 1.382(7)
C50 C51 1.521(8)
C51 C52 1.500(8)
C51 C53 1.536(9)
C54 C55 1.389(6)
C55 C56 1.396(6)
C55 C59 1.486(6)
C56 C57 1.377(7)
C57 C58 1.362(7)
O10 C61 1.208(6)
O11 C61 1.314(6)
O12 C79 1.240(6)
N7 C74 1.350(6)
N7 C78 1.333(6)
N8 C79 1.341(6)
C61 C62 1.517(6)
C62 C63 1.515(7)
C62 C64 1.522(6)
C64 C65 1.388(7)
C64 C69 1.386(7)
C65 C66 1.384(7)
C66 C67 1.382(7)
C67 C68 1.392(8)
C67 C70 1.513(8)
C68 C69 1.389(7)
C70 C71 1.533(8)
C71 C72 1.525(9)
C71 C73 1.523(9)
C74 C75 1.385(6)
C75 C76 1.398(6)
C75 C79 1.493(6)
C76 C77 1.368(7)
C77 C78 1.376(7)

loop_
_geom_hbond_atom_site_label_D
_geom_hbond_atom_site_label_H
_geom_hbond_atom_site_label_A
_geom_hbond_distance_DH
_geom_hbond_distance_HA
_geom_hbond_distance_DA
_geom_hbond_angle_DHA
_geom_hbond_site_symmetry_A
O2 H2O N1 0.84 1.82 2.652(6) 168 .
O5 H5O N3 0.84 1.81 2.625(5) 163 .
O8 H8O N5 0.84 1.82 2.653(5) 174 .
O11 H11O N7 0.84 1.81 2.632(5) 166 .
N2 H2N1 O12 0.88 2.04 2.898(5) 164 1_655
N2 H2N2 O1 0.88 2.11 2.971(5) 167 1_655
N4 H4N1 O9 0.88 2.07 2.924(5) 164 1_455
N4 H4N2 O4 0.88 2.28 3.135(6) 165 1_455
N6 H6N1 O6 0.88 2.02 2.883(5) 167 1_655
N6 H6N2 O7 0.88 2.10 2.968(5) 167 1_655
N8 H8N1 O3 0.88 2.03 2.897(5) 166 1_455
N8 H8N2 O10 0.88 2.30 3.157(6) 166 1_455

loop_
_geom_torsion_atom_site_label_1
_geom_torsion_atom_site_label_2
_geom_torsion_atom_site_label_3
_geom_torsion_atom_site_label_4
_geom_torsion
O1 C1 C2 C3 92.3(6)
O1 C1 C2 C4 -140.7(5)
O2 C1 C2 C3 -86.4(6)
O2 C1 C2 C4 40.5(7)
C1 C2 C4 C5 -101.3(6)
C1 C2 C4 C9 78.2(6)
C3 C2 C4 C5 22.5(8)
C3 C2 C4 C9 -158.0(6)
C2 C4 C5 C6 -178.7(5)
C9 C4 C5 C6 1.8(7)
C4 C5 C6 C7 -0.9(7)
C5 C6 C7 C8 -0.5(8)
C5 C6 C7 C10 179.6(5)
C6 C7 C8 C9 1.1(8)
C10 C7 C8 C9 -179.0(5)
C2 C4 C9 C8 179.3(5)
C5 C4 C9 C8 -1.2(8)
C7 C8 C9 C4 -0.3(8)
C6 C7 C10 C11 106.4(6)
C8 C7 C10 C11 -73.4(7)
C7 C10 C11 C12 -59.3(8)
C7 C10 C11 C13 177.4(5)
C18 N1 C14 C15 -0.7(7)
N1 C14 C15 C16 1.3(7)
N1 C14 C15 C19 179.4(4)
C14 C15 C16 C17 -0.6(7)
C19 C15 C16 C17 -178.9(4)
C15 C16 C17 C18 -0.5(7)
C14 N1 C18 C17 -0.4(7)
C16 C17 C18 N1 1.0(8)
C14 C15 C19 O3 170.2(4)
C14 C15 C19 N2 -5.9(7)
C16 C15 C19 O3 -11.6(6)
C16 C15 C19 N2 172.3(4)
O4 C21 C22 C23 -0.2(7)
O4 C21 C22 C24 124.8(5)
O5 C21 C22 C23 178.2(4)
O5 C21 C22 C24 -56.7(5)
C21 C22 C24 C25 -62.1(6)
C21 C22 C24 C29 119.1(5)
C23 C22 C24 C25 62.7(6)
C23 C22 C24 C29 -116.1(5)
C22 C24 C25 C26 -179.2(4)
C29 C24 C25 C26 -0.4(7)
C24 C25 C26 C27 1.2(7)
C25 C26 C27 C28 -2.2(7)
C25 C26 C27 C30 179.8(5)
C26 C27 C28 C29 2.4(7)
C30 C27 C28 C29 -179.6(5)
C27 C28 C29 C24 -1.7(7)
C22 C24 C29 C28 179.5(4)
C25 C24 C29 C28 0.6(7)
C26 C27 C30 C31 71.7(7)
C28 C27 C30 C31 -106.2(6)
C27 C30 C31 C32 58.5(7)
C27 C30 C31 C33 -177.5(5)
C38 N3 C34 C35 0.5(7)
N3 C34 C35 C36 -1.1(7)
N3 C34 C35 C39 178.5(4)
C34 C35 C36 C37 1.0(7)
C39 C35 C36 C37 -178.6(4)
C35 C36 C37 C38 -0.4(7)
C34 N3 C38 C37 0.2(7)
C36 C37 C38 N3 -0.3(7)
C34 C35 C39 O6 -169.8(4)
C34 C35 C39 N4 8.1(6)
C36 C35 C39 O6 9.7(6)
C36 C35 C39 N4 -172.3(4)
O7 C41 C42 C43 90.3(7)
O7 C41 C42 C44 -141.3(5)
O8 C41 C42 C43 -87.1(6)
O8 C41 C42 C44 41.3(7)
C41 C42 C44 C45 78.1(7)
C41 C42 C44 C49 -102.3(6)
C43 C42 C44 C45 -157.1(6)
C43 C42 C44 C49 22.5(8)
C42 C44 C45 C46 178.8(4)
C49 C44 C45 C46 -0.8(7)
C44 C45 C46 C47 -0.5(7)
C45 C46 C47 C48 1.4(7)
C45 C46 C47 C50 -178.3(5)
C46 C47 C48 C49 -1.2(7)
C50 C47 C48 C49 178.6(5)
C47 C48 C49 C44 -0.1(7)
C42 C44 C49 C48 -178.5(4)
C45 C44 C49 C48 1.1(7)
C46 C47 C50 C51 -73.0(7)
C48 C47 C50 C51 107.2(6)
C47 C50 C51 C52 -59.7(7)
C47 C50 C51 C53 176.3(5)
C58 N5 C54 C55 0.2(7)
N5 C54 C55 C56 -1.9(7)
N5 C54 C55 C59 -179.9(4)
C54 C55 C56 C57 1.9(7)
C59 C55 C56 C57 -180.0(4)
C55 C56 C57 C58 -0.4(7)
C54 N5 C58 C57 1.4(8)
C56 C57 C58 N5 -1.3(8)
C54 C55 C59 O9 170.5(4)
C54 C55 C59 N6 -9.2(7)
C56 C55 C59 O9 -7.5(6)
C56 C55 C59 N6 172.8(4)
O10 C61 C62 C63 -1.4(7)
O10 C61 C62 C64 124.8(5)
O11 C61 C62 C63 178.4(4)
O11 C61 C62 C64 -55.4(5)
C61 C62 C64 C65 -61.8(6)
C61 C62 C64 C69 119.0(5)
C63 C62 C64 C65 64.0(5)
C63 C62 C64 C69 -115.2(5)
C62 C64 C65 C66 -178.5(4)
C69 C64 C65 C66 0.7(7)
C64 C65 C66 C67 -0.4(7)
C65 C66 C67 C68 -0.9(7)
C65 C66 C67 C70 180.0(5)
C66 C67 C68 C69 1.8(7)
C70 C67 C68 C69 -179.1(5)
C62 C64 C69 C68 179.4(4)
C65 C64 C69 C68 0.2(7)
C67 C68 C69 C64 -1.5(7)
C66 C67 C70 C71 72.5(7)
C68 C67 C70 C71 -106.6(6)
C67 C70 C71 C72 58.2(8)
C67 C70 C71 C73 -178.6(5)
C78 N7 C74 C75 -0.4(7)
N7 C74 C75 C76 1.4(7)
N7 C74 C75 C79 178.6(4)
C74 C75 C76 C77 -1.9(7)
C79 C75 C76 C77 -179.2(4)
C75 C76 C77 C78 1.5(7)
C74 N7 C78 C77 0.0(7)
C76 C77 C78 N7 -0.5(8)
C74 C75 C79 O12 -170.6(4)
C74 C75 C79 N8 9.7(7)
C76 C75 C79 O12 6.6(6)
C76 C75 C79 N8 -173.1(4)
